data_2233428
loop_
_publ_author_name
'Li, Liang'
'Cui, Huijuan'
'Yang, Zhou'
'Tao, Xutang'
'Yang, Huai'

_publ_section_title
;
 4-{2-[4-(Dimethylamino)phenyl]ethenyl}-1-methylpyridinium
 3,5-dicarboxybenzenesulfonate methanol monosolvate
;
_journal_coeditor_code EZ2270
_journal_issue 2
_journal_name_full 'Acta Crystallographica Section E'
_journal_page_first o281
_journal_paper_doi 10.1107/S1600536811054419
_journal_volume 68
_journal_year 2012
_chemical_formula_iupac 'C16 H19 N2 +, C8 H5 O7 S -, C H4 O'
_chemical_formula_moiety 'C16 H19 N2 +, C8 H5 O7 S -, C H4 O'
_chemical_formula_sum 'C25 H28 N2 O8 S'
_chemical_formula_weight 516.55
_chemical_name_systematic
;
4-{2-[4-(Dimethylamino)phenyl]ethenyl}-1-methylpyridinium
3,5-dicarboxybenzenesulfonate methanol monosolvate
;
_space_group_IT_number 2
_symmetry_cell_setting triclinic
_symmetry_space_group_name_Hall '-P 1'
_symmetry_space_group_name_H-M 'P -1'
_atom_sites_solution_hydrogens geom
_atom_sites_solution_primary direct
_atom_sites_solution_secondary difmap
_audit_creation_method SHELXL-97
_cell_angle_alpha 106.750(7)
_cell_angle_beta 97.504(8)
_cell_angle_gamma 100.273(8)
_cell_formula_units_Z 2
_cell_length_a 7.5277(12)
_cell_length_b 10.5517(17)
_cell_length_c 16.467(3)
_cell_measurement_reflns_used 4222
_cell_measurement_temperature 173(2)
_cell_measurement_theta_max 27.4806
_cell_measurement_theta_min 1.3162
_cell_volume 1209.2(4)
_computing_cell_refinement 'CrystalClear (Rigaku, 2008)'
_computing_data_collection 'CrystalClear (Rigaku, 2008)'
_computing_data_reduction 'CrystalClear (Rigaku, 2008)'
_computing_molecular_graphics 'Mercury (Macrae <i>et al.</i>, 2006)'
_computing_publication_material 'SHELXL97 (Sheldrick, 2008)'
_computing_structure_refinement 'SHELXL97 (Sheldrick, 2008)'
_computing_structure_solution 'SHELXS97 (Sheldrick, 2008)'
_diffrn_ambient_temperature 173(2)
_diffrn_detector_area_resol_mean 28.5714
_diffrn_measured_fraction_theta_full 0.995
_diffrn_measured_fraction_theta_max 0.995
_diffrn_measurement_device_type 'Rigaku Saturn724+ CCD'
_diffrn_measurement_method '\w scans at fixed \c = 45\%'
_diffrn_radiation_monochromator graphite
_diffrn_radiation_source 'fine-focus sealed tube'
_diffrn_radiation_type MoK\a
_diffrn_radiation_wavelength 0.71073
_diffrn_reflns_av_R_equivalents 0.0370
_diffrn_reflns_av_sigmaI/netI 0.0364
_diffrn_reflns_limit_h_max 9
_diffrn_reflns_limit_h_min -9
_diffrn_reflns_limit_k_max 13
_diffrn_reflns_limit_k_min -13
_diffrn_reflns_limit_l_max 21
_diffrn_reflns_limit_l_min -21
_diffrn_reflns_number 15622
_diffrn_reflns_theta_full 27.47
_diffrn_reflns_theta_max 27.47
_diffrn_reflns_theta_min 2.78
_exptl_absorpt_coefficient_mu 0.188
_exptl_absorpt_correction_T_max 1.0000
_exptl_absorpt_correction_T_min 0.6288
_exptl_absorpt_correction_type multi-scan
_exptl_absorpt_process_details '(CrystalClear; Rigaku, 2008)'
_exptl_crystal_colour red
_exptl_crystal_density_diffrn 1.419
_exptl_crystal_density_method 'not measured'
_exptl_crystal_description block
_exptl_crystal_F_000 544
_exptl_crystal_size_max 0.45
_exptl_crystal_size_mid 0.31
_exptl_crystal_size_min 0.22
_refine_diff_density_max 0.334
_refine_diff_density_min -0.328
_refine_ls_extinction_method none
_refine_ls_goodness_of_fit_ref 1.130
_refine_ls_hydrogen_treatment constr
_refine_ls_matrix_type full
_refine_ls_number_parameters 332
_refine_ls_number_reflns 5523
_refine_ls_number_restraints 0
_refine_ls_restrained_S_all 1.130
_refine_ls_R_factor_all 0.0520
_refine_ls_R_factor_gt 0.0480
_refine_ls_shift/su_max 0.001
_refine_ls_shift/su_mean 0.000
_refine_ls_structure_factor_coef Fsqd
_refine_ls_weighting_details 'calc w=1/[\s^2^(Fo^2^)+(0.0477P)^2^+0.4666P] where P=(Fo^2^+2Fc^2^)/3'
_refine_ls_weighting_scheme calc
_refine_ls_wR_factor_gt 0.1136
_refine_ls_wR_factor_ref 0.1163
_reflns_number_gt 5192
_reflns_number_total 5523
_reflns_threshold_expression I>2sigma(I)
_cod_data_source_file ez2270.cif
_cod_data_source_block I
_cod_original_cell_volume 1209.2(3)
_cod_database_code 2233428
_cod_database_fobs_code 2233428

loop_
_symmetry_equiv_pos_as_xyz
'x, y, z'
'-x, -y, -z'

loop_
_atom_site_type_symbol
_atom_site_label
_atom_site_fract_x
_atom_site_fract_y
_atom_site_fract_z
_atom_site_U_iso_or_equiv
_atom_site_adp_type
_atom_site_calc_flag
_atom_site_refinement_flags
_atom_site_occupancy
_atom_site_symmetry_multiplicity
S S1 -0.38860(5) 0.41490(4) 0.77513(3) 0.02588(12) Uani d . 1 1
O O1 0.1455(2) 0.37615(12) 0.99887(8) 0.0390(3) Uani d . 1 1
H H1 0.2036 0.3798 1.0470 0.059 Uiso calc R 1 1
O O2 0.1780(2) 0.16194(13) 0.96041(8) 0.0420(3) Uani d . 1 1
O O3 -0.09373(18) -0.12371(12) 0.64695(8) 0.0350(3) Uani d . 1 1
O O4 -0.28863(18) -0.04200(13) 0.57227(8) 0.0346(3) Uani d . 1 1
H H4A -0.2926 -0.1141 0.5327 0.052 Uiso calc R 1 1
O O5 -0.55084(17) 0.36035(13) 0.80299(9) 0.0374(3) Uani d . 1 1
O O6 -0.28648(18) 0.54879(12) 0.83184(8) 0.0347(3) Uani d . 1 1
O O7 -0.42469(17) 0.41121(12) 0.68482(8) 0.0332(3) Uani d . 1 1
O O8 0.2880(2) 0.24475(14) 0.56382(8) 0.0436(4) Uani d . 1 1
H H8 0.3854 0.2890 0.5993 0.065 Uiso calc R 1 1
N N1 0.3505(2) -0.25772(15) 0.60065(10) 0.0338(3) Uani d . 1 1
N N2 0.9237(2) 0.38403(14) 1.25311(10) 0.0313(3) Uani d . 1 1
C C1 0.4220(3) -0.37550(19) 0.56160(13) 0.0406(4) Uani d . 1 1
H H1C 0.3964 -0.4424 0.5918 0.061 Uiso calc R 1 1
H H1A 0.5552 -0.3472 0.5662 0.061 Uiso calc R 1 1
H H1B 0.3626 -0.4162 0.5006 0.061 Uiso calc R 1 1
C C2 0.2606(3) -0.1979(2) 0.54209(12) 0.0401(4) Uani d . 1 1
H H2B 0.3443 -0.1152 0.5424 0.060 Uiso calc R 1 1
H H2A 0.1488 -0.1752 0.5610 0.060 Uiso calc R 1 1
H H2C 0.2280 -0.2631 0.4835 0.060 Uiso calc R 1 1
C C3 0.4215(2) -0.18111(16) 0.68546(11) 0.0261(3) Uani d . 1 1
C C4 0.3830(2) -0.05246(17) 0.72159(11) 0.0281(3) Uani d . 1 1
H H4 0.3044 -0.0190 0.6870 0.034 Uiso calc R 1 1
C C5 0.4577(2) 0.02533(16) 0.80627(11) 0.0271(3) Uani d . 1 1
H H5 0.4301 0.1116 0.8288 0.033 Uiso calc R 1 1
C C6 0.5736(2) -0.02072(16) 0.85963(11) 0.0271(3) Uani d . 1 1
C C7 0.6059(2) -0.15028(17) 0.82433(11) 0.0297(4) Uani d . 1 1
H H7 0.6799 -0.1853 0.8599 0.036 Uiso calc R 1 1
C C8 0.5340(2) -0.22835(16) 0.73985(11) 0.0297(4) Uani d . 1 1
H H8A 0.5606 -0.3151 0.7180 0.036 Uiso calc R 1 1
C C9 0.6622(2) 0.05654(17) 0.94810(11) 0.0290(4) Uani d . 1 1
H H9 0.7296 0.0107 0.9785 0.035 Uiso calc R 1 1
C C10 0.6608(2) 0.18460(17) 0.99228(11) 0.0296(4) Uani d . 1 1
H H10 0.5937 0.2334 0.9642 0.036 Uiso calc R 1 1
C C11 0.7569(2) 0.25224(17) 1.08083(11) 0.0282(3) Uani d . 1 1
C C12 0.7411(2) 0.38370(18) 1.12496(12) 0.0325(4) Uani d . 1 1
H H12 0.6721 0.4299 1.0956 0.039 Uiso calc R 1 1
C C13 0.8239(2) 0.44591(18) 1.20961(12) 0.0333(4) Uani d . 1 1
H H13 0.8107 0.5347 1.2384 0.040 Uiso calc R 1 1
C C14 0.9459(3) 0.25904(18) 1.21244(12) 0.0351(4) Uani d . 1 1
H H14 1.0186 0.2166 1.2432 0.042 Uiso calc R 1 1
C C15 0.8659(2) 0.19230(17) 1.12795(12) 0.0333(4) Uani d . 1 1
H H15 0.8840 0.1044 1.1006 0.040 Uiso calc R 1 1
C C16 1.0116(3) 0.4516(2) 1.34462(12) 0.0421(5) Uani d . 1 1
H H16B 0.9368 0.5113 1.3731 0.063 Uiso calc R 1 1
H H16C 1.1346 0.5056 1.3485 0.063 Uiso calc R 1 1
H H16A 1.0221 0.3828 1.3732 0.063 Uiso calc R 1 1
C C17 0.1147(2) 0.25092(16) 0.94444(11) 0.0280(3) Uani d . 1 1
C C18 -0.1751(2) -0.03581(16) 0.64270(10) 0.0256(3) Uani d . 1 1
C C19 -0.0110(2) 0.23178(16) 0.86173(10) 0.0242(3) Uani d . 1 1
C C20 -0.1150(2) 0.32637(15) 0.85514(10) 0.0242(3) Uani d . 1 1
H H20 -0.1007 0.4069 0.9023 0.029 Uiso calc R 1 1
C C21 -0.2395(2) 0.30264(15) 0.77944(10) 0.0231(3) Uani d . 1 1
C C22 -0.2594(2) 0.18634(15) 0.70939(10) 0.0241(3) Uani d . 1 1
H H22 -0.3434 0.1714 0.6574 0.029 Uiso calc R 1 1
C C23 -0.1550(2) 0.09165(15) 0.71595(10) 0.0236(3) Uani d . 1 1
C C24 -0.0322(2) 0.11394(16) 0.79225(10) 0.0248(3) Uani d . 1 1
H H24 0.0373 0.0487 0.7970 0.030 Uiso calc R 1 1
C C25 0.1596(3) 0.19091(19) 0.60747(12) 0.0368(4) Uani d . 1 1
H H25A 0.1064 0.0948 0.5753 0.055 Uiso calc R 1 1
H H25C 0.0616 0.2410 0.6118 0.055 Uiso calc R 1 1
H H25B 0.2218 0.1996 0.6656 0.055 Uiso calc R 1 1

loop_
_atom_site_aniso_label
_atom_site_aniso_U_11
_atom_site_aniso_U_22
_atom_site_aniso_U_33
_atom_site_aniso_U_12
_atom_site_aniso_U_13
_atom_site_aniso_U_23
S1 0.0280(2) 0.02105(19) 0.0269(2) 0.00778(15) -0.00144(16) 0.00678(15)
O1 0.0533(8) 0.0281(6) 0.0274(6) 0.0160(6) -0.0121(6) 0.0009(5)
O2 0.0555(8) 0.0343(7) 0.0324(7) 0.0236(6) -0.0088(6) 0.0042(5)
O3 0.0403(7) 0.0317(6) 0.0295(6) 0.0159(5) 0.0021(5) 0.0017(5)
O4 0.0414(7) 0.0339(7) 0.0227(6) 0.0112(6) -0.0017(5) 0.0020(5)
O5 0.0325(7) 0.0365(7) 0.0499(8) 0.0159(5) 0.0121(6) 0.0171(6)
O6 0.0427(7) 0.0219(6) 0.0335(7) 0.0094(5) -0.0085(6) 0.0055(5)
O7 0.0386(7) 0.0299(6) 0.0284(6) 0.0083(5) -0.0059(5) 0.0101(5)
O8 0.0445(8) 0.0437(8) 0.0262(6) -0.0102(6) 0.0031(6) 0.0001(6)
N1 0.0385(8) 0.0296(7) 0.0305(8) 0.0129(6) 0.0022(6) 0.0042(6)
N2 0.0292(7) 0.0294(7) 0.0306(8) 0.0019(6) 0.0038(6) 0.0064(6)
C1 0.0514(12) 0.0325(9) 0.0338(10) 0.0152(8) 0.0048(9) 0.0027(8)
C2 0.0436(11) 0.0466(11) 0.0281(9) 0.0186(9) 0.0003(8) 0.0065(8)
C3 0.0260(8) 0.0239(8) 0.0274(8) 0.0048(6) 0.0058(7) 0.0069(6)
C4 0.0286(8) 0.0272(8) 0.0318(9) 0.0102(7) 0.0061(7) 0.0123(7)
C5 0.0296(8) 0.0230(7) 0.0304(8) 0.0079(6) 0.0096(7) 0.0081(6)
C6 0.0276(8) 0.0269(8) 0.0280(8) 0.0048(6) 0.0079(7) 0.0106(6)
C7 0.0327(9) 0.0301(8) 0.0303(9) 0.0107(7) 0.0057(7) 0.0135(7)
C8 0.0356(9) 0.0229(8) 0.0337(9) 0.0106(7) 0.0096(7) 0.0101(7)
C9 0.0304(9) 0.0297(8) 0.0295(9) 0.0072(7) 0.0074(7) 0.0126(7)
C10 0.0294(9) 0.0298(8) 0.0323(9) 0.0080(7) 0.0067(7) 0.0130(7)
C11 0.0261(8) 0.0284(8) 0.0300(9) 0.0032(6) 0.0085(7) 0.0095(7)
C12 0.0320(9) 0.0296(8) 0.0368(9) 0.0092(7) 0.0046(7) 0.0118(7)
C13 0.0320(9) 0.0267(8) 0.0389(10) 0.0072(7) 0.0067(8) 0.0066(7)
C14 0.0360(10) 0.0310(9) 0.0374(10) 0.0089(7) 0.0017(8) 0.0114(7)
C15 0.0385(10) 0.0257(8) 0.0345(9) 0.0098(7) 0.0058(8) 0.0071(7)
C16 0.0416(11) 0.0423(11) 0.0315(10) 0.0009(9) 0.0004(8) 0.0034(8)
C17 0.0295(8) 0.0271(8) 0.0267(8) 0.0116(7) 0.0024(7) 0.0057(6)
C18 0.0243(8) 0.0284(8) 0.0229(8) 0.0049(6) 0.0049(6) 0.0070(6)
C19 0.0246(8) 0.0247(7) 0.0233(8) 0.0066(6) 0.0040(6) 0.0075(6)
C20 0.0266(8) 0.0209(7) 0.0240(8) 0.0051(6) 0.0039(6) 0.0062(6)
C21 0.0229(7) 0.0216(7) 0.0261(8) 0.0057(6) 0.0044(6) 0.0094(6)
C22 0.0238(8) 0.0256(8) 0.0226(7) 0.0050(6) 0.0030(6) 0.0082(6)
C23 0.0237(7) 0.0238(7) 0.0230(8) 0.0051(6) 0.0061(6) 0.0067(6)
C24 0.0261(8) 0.0250(7) 0.0251(8) 0.0096(6) 0.0056(6) 0.0080(6)
C25 0.0352(10) 0.0354(9) 0.0347(10) 0.0039(8) 0.0056(8) 0.0062(8)

loop_
_atom_type_symbol
_atom_type_description
_atom_type_scat_dispersion_real
_atom_type_scat_dispersion_imag
_atom_type_scat_source
C C 0.0033 0.0016 'International Tables Vol C Tables 4.2.6.8 and 6.1.1.4'
H H 0.0000 0.0000 'International Tables Vol C Tables 4.2.6.8 and 6.1.1.4'
N N 0.0061 0.0033 'International Tables Vol C Tables 4.2.6.8 and 6.1.1.4'
O O 0.0106 0.0060 'International Tables Vol C Tables 4.2.6.8 and 6.1.1.4'
S S 0.1246 0.1234 'International Tables Vol C Tables 4.2.6.8 and 6.1.1.4'

loop_
_geom_angle_atom_site_label_1
_geom_angle_atom_site_label_2
_geom_angle_atom_site_label_3
_geom_angle
O5 S1 O6 114.32(8)
O5 S1 O7 113.04(8)
O6 S1 O7 111.46(7)
O5 S1 C21 105.50(7)
O6 S1 C21 106.09(7)
O7 S1 C21 105.58(7)
C17 O1 H1 109.5
C18 O4 H4A 109.5
C25 O8 H8 109.5
C3 N1 C1 119.25(15)
C3 N1 C2 119.96(15)
C1 N1 C2 116.88(15)
C13 N2 C14 119.76(16)
C13 N2 C16 120.98(16)
C14 N2 C16 119.25(16)
N1 C1 H1C 109.5
N1 C1 H1A 109.5
H1C C1 H1A 109.5
N1 C1 H1B 109.5
H1C C1 H1B 109.5
H1A C1 H1B 109.5
N1 C2 H2B 109.5
N1 C2 H2A 109.5
H2B C2 H2A 109.5
N1 C2 H2C 109.5
H2B C2 H2C 109.5
H2A C2 H2C 109.5
N1 C3 C8 121.18(15)
N1 C3 C4 121.36(15)
C8 C3 C4 117.45(15)
C5 C4 C3 121.16(15)
C5 C4 H4 119.4
C3 C4 H4 119.4
C4 C5 C6 121.17(15)
C4 C5 H5 119.4
C6 C5 H5 119.4
C7 C6 C5 117.35(15)
C7 C6 C9 118.11(15)
C5 C6 C9 124.54(15)
C8 C7 C6 122.09(16)
C8 C7 H7 119.0
C6 C7 H7 119.0
C7 C8 C3 120.72(15)
C7 C8 H8A 119.6
C3 C8 H8A 119.6
C10 C9 C6 128.01(16)
C10 C9 H9 116.0
C6 C9 H9 116.0
C9 C10 C11 123.11(16)
C9 C10 H10 118.4
C11 C10 H10 118.4
C12 C11 C15 116.21(16)
C12 C11 C10 120.18(16)
C15 C11 C10 123.60(16)
C13 C12 C11 120.71(17)
C13 C12 H12 119.6
C11 C12 H12 119.6
N2 C13 C12 121.34(16)
N2 C13 H13 119.3
C12 C13 H13 119.3
N2 C14 C15 121.23(17)
N2 C14 H14 119.4
C15 C14 H14 119.4
C14 C15 C11 120.71(16)
C14 C15 H15 119.6
C11 C15 H15 119.6
N2 C16 H16B 109.5
N2 C16 H16C 109.5
H16B C16 H16C 109.5
N2 C16 H16A 109.5
H16B C16 H16A 109.5
H16C C16 H16A 109.5
O2 C17 O1 123.90(16)
O2 C17 C19 123.72(15)
O1 C17 C19 112.37(13)
O3 C18 O4 123.48(15)
O3 C18 C23 123.32(15)
O4 C18 C23 113.19(14)
C20 C19 C24 119.86(15)
C20 C19 C17 120.65(14)
C24 C19 C17 119.37(14)
C21 C20 C19 119.82(14)
C21 C20 H20 120.1
C19 C20 H20 120.1
C20 C21 C22 120.65(14)
C20 C21 S1 119.61(12)
C22 C21 S1 119.54(12)
C21 C22 C23 119.52(15)
C21 C22 H22 120.2
C23 C22 H22 120.2
C24 C23 C22 120.01(14)
C24 C23 C18 118.89(14)
C22 C23 C18 121.09(14)
C23 C24 C19 120.12(15)
C23 C24 H24 119.9
C19 C24 H24 119.9
O8 C25 H25A 109.5
O8 C25 H25C 109.5
H25A C25 H25C 109.5
O8 C25 H25B 109.5
H25A C25 H25B 109.5
H25C C25 H25B 109.5

loop_
_geom_bond_atom_site_label_1
_geom_bond_atom_site_label_2
_geom_bond_distance
S1 O5 1.4427(13)
S1 O6 1.4572(12)
S1 O7 1.4643(13)
S1 C21 1.7801(16)
O1 C17 1.325(2)
O1 H1 0.8400
O2 C17 1.203(2)
O3 C18 1.212(2)
O4 C18 1.326(2)
O4 H4A 0.8400
O8 C25 1.412(2)
O8 H8 0.8400
N1 C3 1.375(2)
N1 C1 1.455(2)
N1 C2 1.456(2)
N2 C13 1.345(2)
N2 C14 1.347(2)
N2 C16 1.473(2)
C1 H1C 0.9800
C1 H1A 0.9800
C1 H1B 0.9800
C2 H2B 0.9800
C2 H2A 0.9800
C2 H2C 0.9800
C3 C8 1.406(2)
C3 C4 1.414(2)
C4 C5 1.380(2)
C4 H4 0.9500
C5 C6 1.402(2)
C5 H5 0.9500
C6 C7 1.401(2)
C6 C9 1.449(2)
C7 C8 1.375(2)
C7 H7 0.9500
C8 H8A 0.9500
C9 C10 1.340(2)
C9 H9 0.9500
C10 C11 1.449(2)
C10 H10 0.9500
C11 C12 1.402(2)
C11 C15 1.406(2)
C12 C13 1.364(3)
C12 H12 0.9500
C13 H13 0.9500
C14 C15 1.364(3)
C14 H14 0.9500
C15 H15 0.9500
C16 H16B 0.9800
C16 H16C 0.9800
C16 H16A 0.9800
C17 C19 1.493(2)
C18 C23 1.494(2)
C19 C20 1.393(2)
C19 C24 1.394(2)
C20 C21 1.388(2)
C20 H20 0.9500
C21 C22 1.390(2)
C22 C23 1.396(2)
C22 H22 0.9500
C23 C24 1.392(2)
C24 H24 0.9500
C25 H25A 0.9800
C25 H25C 0.9800
C25 H25B 0.9800

loop_
_geom_hbond_atom_site_label_D
_geom_hbond_atom_site_label_H
_geom_hbond_atom_site_label_A
_geom_hbond_site_symmetry_A
_geom_hbond_distance_DH
_geom_hbond_distance_HA
_geom_hbond_distance_DA
_geom_hbond_angle_DHA
O1 H1 O6 2_567 0.84 1.89 2.6796(18) 155.5
O4 H4A O8 2_556 0.84 1.79 2.6156(18) 168.3
O8 H8 O7 1_655 0.84 1.86 2.6897(18) 169.2

loop_
_geom_torsion_atom_site_label_1
_geom_torsion_atom_site_label_2
_geom_torsion_atom_site_label_3
_geom_torsion_atom_site_label_4
_geom_torsion
C1 N1 C3 C8 -12.7(3)
C2 N1 C3 C8 -169.80(16)
C1 N1 C3 C4 167.82(16)
C2 N1 C3 C4 10.8(3)
N1 C3 C4 C5 -178.64(15)
C8 C3 C4 C5 1.9(2)
C3 C4 C5 C6 -0.3(3)
C4 C5 C6 C7 -1.9(2)
C4 C5 C6 C9 177.82(16)
C5 C6 C7 C8 2.5(2)
C9 C6 C7 C8 -177.17(15)
C6 C7 C8 C3 -1.0(3)
N1 C3 C8 C7 179.29(16)
C4 C3 C8 C7 -1.2(2)
C7 C6 C9 C10 174.95(17)
C5 C6 C9 C10 -4.7(3)
C6 C9 C10 C11 -179.27(15)
C9 C10 C11 C12 -176.31(16)
C9 C10 C11 C15 2.3(3)
C15 C11 C12 C13 -1.9(3)
C10 C11 C12 C13 176.88(16)
C14 N2 C13 C12 1.1(3)
C16 N2 C13 C12 -179.62(17)
C11 C12 C13 N2 0.5(3)
C13 N2 C14 C15 -1.2(3)
C16 N2 C14 C15 179.51(17)
N2 C14 C15 C11 -0.3(3)
C12 C11 C15 C14 1.8(3)
C10 C11 C15 C14 -176.93(16)
O2 C17 C19 C20 163.92(17)
O1 C17 C19 C20 -14.8(2)
O2 C17 C19 C24 -12.2(3)
O1 C17 C19 C24 169.03(15)
C24 C19 C20 C21 0.2(2)
C17 C19 C20 C21 -175.99(15)
C19 C20 C21 C22 -1.2(2)
C19 C20 C21 S1 173.64(12)
O5 S1 C21 C20 -89.52(14)
O6 S1 C21 C20 32.14(15)
O7 S1 C21 C20 150.54(13)
O5 S1 C21 C22 85.32(14)
O6 S1 C21 C22 -153.02(13)
O7 S1 C21 C22 -34.61(14)
C20 C21 C22 C23 1.0(2)
S1 C21 C22 C23 -173.75(12)
C21 C22 C23 C24 0.0(2)
C21 C22 C23 C18 178.81(14)
O3 C18 C23 C24 2.3(2)
O4 C18 C23 C24 -176.68(14)
O3 C18 C23 C22 -176.44(16)
O4 C18 C23 C22 4.5(2)
C22 C23 C24 C19 -1.0(2)
C18 C23 C24 C19 -179.82(14)
C20 C19 C24 C23 0.9(2)
C17 C19 C24 C23 177.13(15)

loop_
_cod_related_entry_id
_cod_related_entry_database
_cod_related_entry_code
1 ChemSpider 30657398
